data_1508309
loop_
_publ_author_name
'Gao, Kai'
'Wu, Bo'
'Yu, Chang-Bin'
'Chen, Qing-An'
'Ye, Zhi-Shi'
'Zhou, Yong-Gui'

_publ_section_title
;
 Iridium catalyzed asymmetric hydrogenation of cyclic imines of
 benzodiazepinones and benzodiazepines.
;
_journal_issue 15
_journal_name_full 'Organic letters'
_journal_page_first 3890
_journal_page_last 3893
_journal_paper_doi 10.1021/ol301620z
_journal_volume 14
_journal_year 2012
_chemical_absolute_configuration ad
_chemical_formula_sum 'C18 H13 Br N2 O'
_chemical_formula_weight 353.21
_chemical_name_systematic
; 
 ? 
;
_space_group_IT_number 19
_symmetry_cell_setting orthorhombic
_symmetry_space_group_name_Hall 'P 2ac 2ab'
_symmetry_space_group_name_H-M 'P 21 21 21'
_atom_sites_solution_hydrogens geom
_atom_sites_solution_primary direct
_atom_sites_solution_secondary difmap
_audit_creation_method SHELXL-97
_cell_angle_alpha 90.00
_cell_angle_beta 90.00
_cell_angle_gamma 90.00
_cell_formula_units_Z 4
_cell_length_a 4.6748(5)
_cell_length_b 14.5081(17)
_cell_length_c 24.325(3)
_cell_measurement_reflns_used 2381
_cell_measurement_temperature 293(2)
_cell_measurement_theta_max 43.455
_cell_measurement_theta_min 5.616
_cell_volume 1649.8(3)
_computing_cell_refinement 'Bruker SMART'
_computing_data_collection 'Bruker SMART'
_computing_data_reduction 'Bruker SHELXTL'
_computing_molecular_graphics 'Bruker SHELXTL'
_computing_publication_material 'Bruker SHELXTL'
_computing_structure_refinement 'SHELXL-97 (Sheldrick, 1997)'
_computing_structure_solution 'SHELXS-97 (Sheldrick, 1990)'
_diffrn_ambient_temperature 293(2)
_diffrn_measured_fraction_theta_full 0.998
_diffrn_measured_fraction_theta_max 0.998
_diffrn_measurement_device_type 'CCD area detector'
_diffrn_measurement_method 'phi and omega scans'
_diffrn_radiation_monochromator graphite
_diffrn_radiation_source 'fine-focus sealed tube'
_diffrn_radiation_type MoK\a
_diffrn_radiation_wavelength 0.71073
_diffrn_reflns_av_R_equivalents 0.0000
_diffrn_reflns_av_sigmaI/netI 0.0583
_diffrn_reflns_limit_h_max 5
_diffrn_reflns_limit_h_min -5
_diffrn_reflns_limit_k_max 17
_diffrn_reflns_limit_k_min 0
_diffrn_reflns_limit_l_max 30
_diffrn_reflns_limit_l_min 0
_diffrn_reflns_number 3227
_diffrn_reflns_theta_full 25.99
_diffrn_reflns_theta_max 25.99
_diffrn_reflns_theta_min 1.63
_exptl_absorpt_coefficient_mu 2.494
_exptl_absorpt_correction_T_max 1.00000
_exptl_absorpt_correction_T_min 0.13606
_exptl_absorpt_correction_type empirical
_exptl_absorpt_process_details sadabs
_exptl_crystal_colour green
_exptl_crystal_density_diffrn 1.422
_exptl_crystal_density_method 'not measured'
_exptl_crystal_description prismatic
_exptl_crystal_F_000 712
_exptl_crystal_size_max 0.342
_exptl_crystal_size_mid 0.168
_exptl_crystal_size_min 0.075
_platon_squeeze_details
;
;
_refine_diff_density_max 0.681
_refine_diff_density_min -0.402
_refine_diff_density_rms 0.116
_refine_ls_abs_structure_details 'Flack H D (1983), Acta Cryst. A39, 876-881'
_refine_ls_abs_structure_Flack 0.053(17)
_refine_ls_extinction_method none
_refine_ls_goodness_of_fit_ref 1.057
_refine_ls_hydrogen_treatment mixed
_refine_ls_matrix_type full
_refine_ls_number_parameters 203
_refine_ls_number_reflns 3227
_refine_ls_number_restraints 1
_refine_ls_restrained_S_all 1.058
_refine_ls_R_factor_all 0.0784
_refine_ls_R_factor_gt 0.0608
_refine_ls_shift/su_max 0.000
_refine_ls_shift/su_mean 0.000
_refine_ls_structure_factor_coef Fsqd
_refine_ls_weighting_details 'calc w=1/[\s^2^(Fo^2^)+(0.0938P)^2^+0.1667P] where P=(Fo^2^+2Fc^2^)/3'
_refine_ls_weighting_scheme calc
_refine_ls_wR_factor_gt 0.1545
_refine_ls_wR_factor_ref 0.1634
_reflns_number_gt 2443
_reflns_number_total 3227
_reflns_threshold_expression >2sigma(I)
_cod_data_source_file ol301620z_si_002.cif
_cod_data_source_block cd211534
_cod_depositor_comments
;
The following automatic conversions were performed:

'_symmetry_cell_setting' value 'Orthorhombic' changed to
'orthorhombic' according to
/home/saulius/struct/CIF-dictionaries/cif_core.dic dictionary named
'cif_core.dic' version 2.4.2 from 2011-04-26.

Automatic conversion script
Id: cif_fix_values 1891 2012-01-12 08:04:46Z andrius 
;
_cod_original_sg_symbol_H-M P2(1)2(1)2(1)
_cod_database_code 1508309

loop_
_symmetry_equiv_pos_as_xyz
'x, y, z'
'-x+1/2, -y, z+1/2'
'-x, y+1/2, -z+1/2'
'x+1/2, -y+1/2, -z'

loop_
_atom_site_label
_atom_site_type_symbol
_atom_site_fract_x
_atom_site_fract_y
_atom_site_fract_z
_atom_site_U_iso_or_equiv
_atom_site_adp_type
_atom_site_occupancy
_atom_site_symmetry_multiplicity
_atom_site_calc_flag
_atom_site_refinement_flags
Br1 Br 0.39948(18) 0.03154(4) 0.99359(3) 0.0935(3) Uani 1 1 d .
N1 N 0.6830(9) 0.4817(2) 0.79586(17) 0.0528(10) Uani 1 1 d .
N2 N 0.7927(11) 0.2833(3) 0.76889(17) 0.0573(11) Uani 1 1 d D
O1 O 0.9066(10) 0.5740(2) 0.73607(16) 0.0714(11) Uani 1 1 d .
C1 C 0.5153(13) 0.5518(4) 0.8152(3) 0.0658(15) Uani 1 1 d .
H1 H 0.4965 0.6094 0.7987 0.079 Uiso 1 1 calc R
C2 C 0.3840(14) 0.5257(4) 0.8607(3) 0.0707(15) Uani 1 1 d .
H2 H 0.2619 0.5615 0.8820 0.085 Uiso 1 1 calc R
C3 C 0.4636(12) 0.4327(4) 0.8710(2) 0.0577(13) Uani 1 1 d .
H3 H 0.3988 0.3967 0.9001 0.069 Uiso 1 1 calc R
C4 C 0.6491(11) 0.4054(3) 0.83163(19) 0.0509(12) Uani 1 1 d .
C5 C 0.8181(11) 0.3186(3) 0.82551(18) 0.0467(11) Uani 1 1 d .
H5 H 1.0197 0.3315 0.8334 0.056 Uiso 1 1 calc R
C6 C 0.9563(11) 0.3226(3) 0.72776(18) 0.0504(11) Uani 1 1 d .
C7 C 1.0675(14) 0.2634(3) 0.6885(2) 0.0625(14) Uani 1 1 d .
H7 H 1.0229 0.2010 0.6901 0.075 Uiso 1 1 calc R
C8 C 1.243(2) 0.2952(5) 0.6470(3) 0.093(2) Uani 1 1 d .
H8 H 1.3086 0.2540 0.6206 0.112 Uiso 1 1 calc R
C9 C 1.323(2) 0.3854(5) 0.6438(3) 0.096(2) Uani 1 1 d .
H9 H 1.4591 0.4053 0.6185 0.116 Uiso 1 1 calc R
C10 C 1.1907(16) 0.4465(4) 0.6804(2) 0.0734(17) Uani 1 1 d .
H10 H 1.2260 0.5093 0.6766 0.088 Uiso 1 1 calc R
C11 C 1.0100(11) 0.4176(3) 0.7218(2) 0.0501(11) Uani 1 1 d .
C12 C 0.8730(12) 0.4948(3) 0.7517(2) 0.0535(12) Uani 1 1 d .
C13 C 0.7108(12) 0.2472(3) 0.8653(2) 0.0510(12) Uani 1 1 d .
C14 C 0.8258(13) 0.2445(3) 0.9176(2) 0.0563(13) Uani 1 1 d .
H14 H 0.9669 0.2867 0.9274 0.068 Uiso 1 1 calc R
C15 C 0.7353(14) 0.1809(4) 0.9553(2) 0.0642(14) Uani 1 1 d .
H15 H 0.8158 0.1794 0.9902 0.077 Uiso 1 1 calc R
C16 C 0.5260(14) 0.1193(3) 0.9414(2) 0.0639(15) Uani 1 1 d .
C17 C 0.4011(13) 0.1226(3) 0.8902(2) 0.0575(12) Uani 1 1 d .
H17 H 0.2536 0.0823 0.8812 0.069 Uiso 1 1 calc R
C18 C 0.4966(11) 0.1863(3) 0.8524(2) 0.0508(11) Uani 1 1 d .
H18 H 0.4145 0.1880 0.8176 0.061 Uiso 1 1 calc R
H2A H 0.912(11) 0.238(3) 0.771(3) 0.08(2) Uiso 1 1 d D

loop_
_atom_site_aniso_label
_atom_site_aniso_U_11
_atom_site_aniso_U_22
_atom_site_aniso_U_33
_atom_site_aniso_U_23
_atom_site_aniso_U_13
_atom_site_aniso_U_12
Br1 0.1358(7) 0.0645(4) 0.0801(4) 0.0195(3) 0.0362(4) -0.0024(4)
N1 0.059(3) 0.039(2) 0.061(2) 0.0057(17) -0.009(2) -0.0006(19)
N2 0.084(3) 0.039(2) 0.049(2) -0.0020(16) 0.001(2) -0.004(2)
O1 0.091(3) 0.0392(18) 0.084(3) 0.0180(17) 0.006(2) -0.001(2)
C1 0.059(3) 0.045(3) 0.094(4) 0.004(3) -0.007(3) 0.012(2)
C2 0.067(3) 0.054(3) 0.092(4) -0.019(3) 0.003(3) 0.013(3)
C3 0.056(3) 0.054(3) 0.063(3) -0.007(2) 0.002(3) -0.005(2)
C4 0.055(3) 0.043(2) 0.055(3) -0.0022(19) -0.002(2) -0.006(2)
C5 0.052(3) 0.040(2) 0.049(2) -0.0030(18) -0.008(2) -0.004(2)
C6 0.054(3) 0.049(3) 0.048(2) 0.005(2) 0.001(2) 0.004(2)
C7 0.084(4) 0.047(3) 0.057(3) 0.004(2) 0.003(3) 0.002(3)
C8 0.145(7) 0.066(4) 0.068(4) -0.002(3) 0.029(4) 0.017(4)
C9 0.127(7) 0.071(4) 0.091(4) 0.012(3) 0.051(5) 0.005(4)
C10 0.099(5) 0.053(3) 0.068(3) 0.012(2) 0.008(3) 0.002(3)
C11 0.046(3) 0.044(2) 0.060(3) 0.009(2) -0.009(2) 0.000(2)
C12 0.061(3) 0.049(3) 0.051(2) 0.0054(19) -0.008(3) -0.002(2)
C13 0.059(3) 0.042(2) 0.052(3) -0.0055(19) 0.009(2) 0.004(2)
C14 0.057(3) 0.062(3) 0.051(3) -0.002(2) -0.005(2) -0.001(3)
C15 0.081(4) 0.068(3) 0.044(3) 0.005(2) 0.011(3) 0.004(3)
C16 0.089(4) 0.046(3) 0.057(3) 0.004(2) 0.024(3) 0.010(3)
C17 0.066(3) 0.047(3) 0.059(3) -0.011(2) 0.010(3) -0.001(3)
C18 0.052(3) 0.048(3) 0.053(3) -0.006(2) 0.004(2) 0.003(2)

loop_
_atom_type_symbol
_atom_type_description
_atom_type_scat_dispersion_real
_atom_type_scat_dispersion_imag
_atom_type_scat_source
C C 0.0033 0.0016 'International Tables Vol C Tables 4.2.6.8 and 6.1.1.4'
H H 0.0000 0.0000 'International Tables Vol C Tables 4.2.6.8 and 6.1.1.4'
N N 0.0061 0.0033 'International Tables Vol C Tables 4.2.6.8 and 6.1.1.4'
O O 0.0106 0.0060 'International Tables Vol C Tables 4.2.6.8 and 6.1.1.4'
Br Br -0.2901 2.4595 'International Tables Vol C Tables 4.2.6.8 and 6.1.1.4'

loop_
_geom_angle_atom_site_label_1
_geom_angle_atom_site_label_2
_geom_angle_atom_site_label_3
_geom_angle
C1 N1 C12 121.6(4)
C1 N1 C4 107.8(4)
C12 N1 C4 130.2(4)
C6 N2 C5 119.3(4)
C6 N2 H2A 90(5)
C5 N2 H2A 99(5)
C2 C1 N1 109.9(5)
C2 C1 H1 125.0
N1 C1 H1 125.0
C1 C2 C3 107.4(5)
C1 C2 H2 126.3
C3 C2 H2 126.3
C4 C3 C2 108.7(5)
C4 C3 H3 125.6
C2 C3 H3 125.6
C3 C4 N1 106.1(4)
C3 C4 C5 131.1(5)
N1 C4 C5 122.6(4)
N2 C5 C4 110.0(4)
N2 C5 C13 109.6(4)
C4 C5 C13 109.9(4)
N2 C5 H5 109.1
C4 C5 H5 109.1
C13 C5 H5 109.1
N2 C6 C7 116.8(4)
N2 C6 C11 125.2(4)
C7 C6 C11 118.0(5)
C8 C7 C6 121.4(5)
C8 C7 H7 119.3
C6 C7 H7 119.3
C9 C8 C7 121.8(6)
C9 C8 H8 119.1
C7 C8 H8 119.1
C8 C9 C10 116.7(7)
C8 C9 H9 121.7
C10 C9 H9 121.7
C11 C10 C9 122.9(5)
C11 C10 H10 118.6
C9 C10 H10 118.6
C10 C11 C6 118.7(5)
C10 C11 C12 113.1(4)
C6 C11 C12 127.8(5)
O1 C12 N1 116.5(5)
O1 C12 C11 120.3(5)
N1 C12 C11 123.0(4)
C18 C13 C14 118.5(5)
C18 C13 C5 122.7(5)
C14 C13 C5 118.8(4)
C15 C14 C13 121.0(5)
C15 C14 H14 119.5
C13 C14 H14 119.5
C16 C15 C14 119.8(5)
C16 C15 H15 120.1
C14 C15 H15 120.1
C15 C16 C17 120.3(5)
C15 C16 Br1 119.8(4)
C17 C16 Br1 119.9(5)
C16 C17 C18 119.3(5)
C16 C17 H17 120.3
C18 C17 H17 120.3
C13 C18 C17 121.0(5)
C13 C18 H18 119.5
C17 C18 H18 119.5

loop_
_geom_bond_atom_site_label_1
_geom_bond_atom_site_label_2
_geom_bond_distance
Br1 C16 1.893(5)
N1 C1 1.367(7)
N1 C12 1.408(7)
N1 C4 1.417(6)
N2 C6 1.382(7)
N2 C5 1.474(6)
N2 H2A 0.87(2)
O1 C12 1.219(6)
C1 C2 1.321(9)
C1 H1 0.9300
C2 C3 1.422(8)
C2 H2 0.9300
C3 C4 1.351(7)
C3 H3 0.9300
C4 C5 1.495(7)
C5 C13 1.503(7)
C5 H5 0.9800
C6 C7 1.385(7)
C6 C11 1.408(7)
C7 C8 1.380(9)
C7 H7 0.9300
C8 C9 1.363(10)
C8 H8 0.9300
C9 C10 1.401(9)
C9 H9 0.9300
C10 C11 1.381(8)
C10 H10 0.9300
C11 C12 1.481(7)
C13 C18 1.372(7)
C13 C14 1.382(7)
C14 C15 1.368(7)
C14 H14 0.9300
C15 C16 1.367(9)
C15 H15 0.9300
C16 C17 1.375(8)
C17 C18 1.379(7)
C17 H17 0.9300
C18 H18 0.9300

loop_
_geom_hbond_atom_site_label_D
_geom_hbond_atom_site_label_H
_geom_hbond_atom_site_label_A
_geom_hbond_distance_DH
_geom_hbond_distance_HA
_geom_hbond_distance_DA
_geom_hbond_angle_DHA
_geom_hbond_site_symmetry_A
N2 H2A O1 0.87(2) 2.53(3) 3.349(6) 158(6) 3_746

loop_
_geom_torsion_atom_site_label_1
_geom_torsion_atom_site_label_2
_geom_torsion_atom_site_label_3
_geom_torsion_atom_site_label_4
_geom_torsion
C12 N1 C1 C2 -172.2(5)
C4 N1 C1 C2 1.1(7)
N1 C1 C2 C3 -1.6(7)
C1 C2 C3 C4 1.5(7)
C2 C3 C4 N1 -0.7(6)
C2 C3 C4 C5 173.7(5)
C1 N1 C4 C3 -0.2(6)
C12 N1 C4 C3 172.4(5)
C1 N1 C4 C5 -175.3(4)
C12 N1 C4 C5 -2.7(7)
C6 N2 C5 C4 79.5(6)
C6 N2 C5 C13 -159.6(4)
C3 C4 C5 N2 133.5(6)
N1 C4 C5 N2 -52.8(6)
C3 C4 C5 C13 12.7(7)
N1 C4 C5 C13 -173.6(4)
C5 N2 C6 C7 141.4(5)
C5 N2 C6 C11 -40.8(7)
N2 C6 C7 C8 -177.3(6)
C11 C6 C7 C8 4.7(9)
C6 C7 C8 C9 2.3(12)
C7 C8 C9 C10 -7.7(13)
C8 C9 C10 C11 6.6(12)
C9 C10 C11 C6 0.1(9)
C9 C10 C11 C12 -174.2(7)
N2 C6 C11 C10 176.5(5)
C7 C6 C11 C10 -5.7(8)
N2 C6 C11 C12 -10.1(8)
C7 C6 C11 C12 167.6(5)
C1 N1 C12 O1 8.9(8)
C4 N1 C12 O1 -162.8(5)
C1 N1 C12 C11 -166.3(5)
C4 N1 C12 C11 22.0(8)
C10 C11 C12 O1 5.7(7)
C6 C11 C12 O1 -168.0(5)
C10 C11 C12 N1 -179.3(5)
C6 C11 C12 N1 7.0(8)
N2 C5 C13 C18 -31.3(7)
C4 C5 C13 C18 89.7(5)
N2 C5 C13 C14 150.8(5)
C4 C5 C13 C14 -88.2(6)
C18 C13 C14 C15 2.1(8)
C5 C13 C14 C15 -180.0(5)
C13 C14 C15 C16 -0.6(8)
C14 C15 C16 C17 -1.7(8)
C14 C15 C16 Br1 -179.7(4)
C15 C16 C17 C18 2.5(8)
Br1 C16 C17 C18 -179.5(4)
C14 C13 C18 C17 -1.2(7)
C5 C13 C18 C17 -179.1(5)
C16 C17 C18 C13 -1.0(7)

loop_
_platon_squeeze_void_nr
_platon_squeeze_void_average_x
_platon_squeeze_void_average_y
_platon_squeeze_void_average_z
_platon_squeeze_void_volume
_platon_squeeze_void_count_electrons
_platon_squeeze_void_content
1 -0.058 0.250 0.500 111 26 ' '
2 -0.038 0.750 1.000 111 26 ' '

loop_
_cod_related_entry_id
_cod_related_entry_database
_cod_related_entry_code
1 ChemSpider 30651981
